data_7051199
loop_
_publ_author_name
'Uznanski, Pawel'
'Amiens, Catherine'
'Donnadieu, Bruno'
'Coppel, Yannick'
'Chaudret, Bruno'

_publ_section_title
;
 Oxidation of photochromic spirooxazines by coinage metal cations. Part I.
 Reaction with AgNO3: formation and characterisation of silver particles
;
_journal_coden_ASTM NJCHE5
_journal_issue 12
_journal_name_full 'New Journal of Chemistry'
_journal_page_first 1486
_journal_page_last 1494
_journal_paper_doi 10.1039/b105446p
_journal_volume 25
_journal_year 2001
_chemical_formula_sum 'C23 H22 N2 O2'
_chemical_formula_weight 358.43
_space_group_IT_number 15
_symmetry_cell_setting monoclinic
_symmetry_space_group_name_Hall '-C 2yc'
_symmetry_space_group_name_H-M 'C 1 2/c 1'
_atom_sites_solution_hydrogens geom
_atom_sites_solution_primary direct
_atom_sites_solution_secondary difmap
_audit_creation_method SHELXL-97
_cell_angle_alpha 90.00
_cell_angle_beta 100.371(12)
_cell_angle_gamma 90.00
_cell_formula_units_Z 8
_cell_length_a 27.659(3)
_cell_length_b 8.4635(11)
_cell_length_c 16.5591(17)
_cell_measurement_reflns_used 5000
_cell_measurement_temperature 298(2)
_cell_volume 3813.0(8)
_computing_cell_refinement
;
Stoe and Cie (1996) IPDS Manual. Version 2.75 Stoe and Cie, Darmstadt, Germany
;
_computing_data_collection
;
Stoe and Cie (1996) IPDS Manual. Version 2.75 Stoe and Cie, Darmstadt, Germany
;
_computing_data_reduction
;
Stoe and Cie (1996) IPDS Manual. Version 2.75 Stoe and Cie, Darmstadt, Germany
;
_computing_molecular_graphics
;
Zsolnai,L.(1997). ZORTEP.Molecular Graphics Program.University of Heidelberg, 
Germany.
;
_computing_publication_material 'SHELXL-97 (Sheldrick, 1997)'
_computing_structure_refinement 'SHELXL-97 (Sheldrick, 1997)'
_computing_structure_solution
;
Altomare, A., Cascarano, G., Giacovazzo G., Guagliardi A., Burla M.C., 
Polidori, G.  & Camalli, M. (1994) SIR92 - a program for automatic solution of 
crystal structures by direct methods. J. Appl. Cryst. (27), 435.
;
_diffrn_ambient_temperature 298(2)
_diffrn_measured_fraction_theta_full 1.000
_diffrn_measured_fraction_theta_max 1.000
_diffrn_measurement_device_type
;
Stoe and Cie (1996) IPDS Manual. Version 2.75. Stoe and Cie, Darmstadt, Germany
;
_diffrn_radiation_monochromator graphite
_diffrn_radiation_source 'fine-focus sealed tube'
_diffrn_radiation_type MoK\a
_diffrn_radiation_wavelength 0.71073
_diffrn_reflns_av_R_equivalents 0.0801
_diffrn_reflns_av_sigmaI/netI 0.0658
_diffrn_reflns_limit_h_max 30
_diffrn_reflns_limit_h_min -30
_diffrn_reflns_limit_k_max 9
_diffrn_reflns_limit_k_min -9
_diffrn_reflns_limit_l_max 18
_diffrn_reflns_limit_l_min -18
_diffrn_reflns_number 13382
_diffrn_reflns_theta_full 23.26
_diffrn_reflns_theta_max 23.26
_diffrn_reflns_theta_min 2.50
_diffrn_standards_number 200
_exptl_absorpt_coefficient_mu 0.080
_exptl_absorpt_correction_T_max 0.85
_exptl_absorpt_correction_T_min 0.51
_exptl_absorpt_correction_type semi-empirical
_exptl_crystal_colour 'orange yellow'
_exptl_crystal_density_diffrn 1.249
_exptl_crystal_density_meas ?
_exptl_crystal_density_method 'not measured'
_exptl_crystal_description parallelepiped
_exptl_crystal_F_000 1520
_exptl_crystal_size_max 0.25
_exptl_crystal_size_mid 0.25
_exptl_crystal_size_min 0.10
_refine_diff_density_max 0.138
_refine_diff_density_min -0.160
_refine_diff_density_rms 0.038
_refine_ls_extinction_method none
_refine_ls_goodness_of_fit_ref 0.940
_refine_ls_hydrogen_treatment mixed
_refine_ls_matrix_type full
_refine_ls_number_parameters 248
_refine_ls_number_reflns 2744
_refine_ls_number_restraints 0
_refine_ls_restrained_S_all 0.940
_refine_ls_R_factor_all 0.1192
_refine_ls_R_factor_gt 0.0471
_refine_ls_shift/su_max 0.000
_refine_ls_shift/su_mean 0.000
_refine_ls_structure_factor_coef Fsqd
_refine_ls_weighting_details 'calc w=1/[\s^2^(Fo^2^)+(0.0768P)^2^+0.0000P] where P=(Fo^2^+2Fc^2^)/3'
_refine_ls_weighting_scheme calc
_refine_ls_wR_factor_gt 0.1156
_refine_ls_wR_factor_ref 0.1527
_reflns_number_gt 1320
_reflns_number_total 2744
_reflns_threshold_expression >2sigma(I)
_cod_data_source_file b105446p.txt
_cod_data_source_block 2
_cod_depositor_comments
;
The following automatic conversions were performed:

'_exptl_crystal_density_meas' value 'none' was changed to '?' - the
value is perceived as not measured.

Automatic conversion script
Id: cif_fix_values 3008 2015-01-20 13:52:24Z robertas 
;
_cod_original_cell_volume 3813.1(7)
_cod_original_sg_symbol_H-M C2/c
_cod_original_formula_sum C23H22N2O2
_cod_database_code 7051199
_cell_measurement_2theta_min 4.9
_cell_measurement_2theta_max 47.8

loop_
_symmetry_equiv_pos_as_xyz
'x, y, z'
'-x, y, -z+1/2'
'x+1/2, y+1/2, z'
'-x+1/2, y+1/2, -z+1/2'
'-x, -y, -z'
'x, -y, z-1/2'
'-x+1/2, -y+1/2, -z'
'x+1/2, -y+1/2, z-1/2'

loop_
_atom_site_label
_atom_site_type_symbol
_atom_site_fract_x
_atom_site_fract_y
_atom_site_fract_z
_atom_site_U_iso_or_equiv
_atom_site_adp_type
_atom_site_occupancy
_atom_site_symmetry_multiplicity
_atom_site_calc_flag
_atom_site_refinement_flags
_atom_site_disorder_assembly
_atom_site_disorder_group
O1 O 0.36086(9) 0.2277(3) 0.53408(15) 0.0638(7) Uani 1 1 d . . .
O2 O 0.47541(9) 0.2433(3) 0.46698(17) 0.0741(8) Uani 1 1 d . . .
N1 N 0.43177(11) 0.3634(4) 0.58824(17) 0.0624(9) Uani 1 1 d . . .
N2 N 0.40735(11) 0.1004(4) 0.41233(18) 0.0599(8) Uani 1 1 d . . .
C1 C 0.40198(13) 0.3158(4) 0.5116(2) 0.0557(9) Uani 1 1 d . . .
C2 C 0.42730(13) 0.2091(4) 0.4603(2) 0.0566(9) Uani 1 1 d . . .
C3 C 0.35771(13) 0.0657(4) 0.4156(2) 0.0544(9) Uani 1 1 d . . .
C4 C 0.33098(14) -0.0386(4) 0.3566(2) 0.0593(10) Uani 1 1 d . . .
C5 C 0.35101(16) -0.0991(5) 0.2909(2) 0.0693(11) Uani 1 1 d . . .
H5 H 0.3831 -0.0743 0.2860 0.083 Uiso 1 1 calc R . .
C6 C 0.3228(2) -0.1960(5) 0.2333(3) 0.0858(14) Uani 1 1 d . . .
H6 H 0.3358 -0.2350 0.1893 0.103 Uiso 1 1 calc R . .
C7 C 0.2751(2) -0.2346(6) 0.2415(3) 0.0918(15) Uani 1 1 d . . .
H7 H 0.2564 -0.2991 0.2024 0.110 Uiso 1 1 calc R . .
C8 C 0.25542(17) -0.1808(5) 0.3047(3) 0.0836(14) Uani 1 1 d . . .
H8 H 0.2234 -0.2092 0.3087 0.100 Uiso 1 1 calc R . .
C9 C 0.28258(14) -0.0815(5) 0.3653(3) 0.0665(11) Uani 1 1 d . . .
C10 C 0.26332(15) -0.0234(5) 0.4322(3) 0.0743(12) Uani 1 1 d . . .
H10 H 0.2320 -0.0544 0.4388 0.089 Uiso 1 1 calc R . .
C11 C 0.28945(14) 0.0776(5) 0.4879(3) 0.0682(11) Uani 1 1 d . . .
H11 H 0.2763 0.1152 0.5321 0.082 Uiso 1 1 calc R . .
C12 C 0.33632(13) 0.1230(4) 0.4770(2) 0.0579(10) Uani 1 1 d . . .
C13 C 0.41340(13) 0.5053(5) 0.6126(2) 0.0605(10) Uani 1 1 d . . .
C14 C 0.42178(16) 0.5753(5) 0.6891(2) 0.0760(12) Uani 1 1 d . . .
H14 H 0.4416 0.5273 0.7337 0.091 Uiso 1 1 calc R . .
C15 C 0.39952(17) 0.7202(5) 0.6970(3) 0.0793(13) Uani 1 1 d . . .
H15 H 0.4046 0.7694 0.7480 0.095 Uiso 1 1 calc R . .
C16 C 0.37057(16) 0.7923(5) 0.6325(3) 0.0767(12) Uani 1 1 d . . .
H16 H 0.3562 0.8893 0.6398 0.092 Uiso 1 1 calc R . .
C17 C 0.36243(14) 0.7216(4) 0.5556(2) 0.0661(11) Uani 1 1 d . . .
H17 H 0.3428 0.7708 0.5112 0.079 Uiso 1 1 calc R . .
C18 C 0.38372(13) 0.5780(4) 0.5461(2) 0.0580(10) Uani 1 1 d . . .
C19 C 0.38380(13) 0.4776(4) 0.4705(2) 0.0551(9) Uani 1 1 d . . .
C20 C 0.33395(14) 0.4677(5) 0.4132(2) 0.0737(12) Uani 1 1 d . . .
H20A H 0.3363 0.3969 0.3687 0.111 Uiso 1 1 calc R . .
H20B H 0.3246 0.5707 0.3916 0.111 Uiso 1 1 calc R . .
H20C H 0.3097 0.4292 0.4431 0.111 Uiso 1 1 calc R . .
C21 C 0.42181(15) 0.5453(5) 0.4227(3) 0.0744(12) Uani 1 1 d . . .
H21A H 0.4244 0.4771 0.3773 0.112 Uiso 1 1 calc R . .
H21B H 0.4532 0.5523 0.4583 0.112 Uiso 1 1 calc R . .
H21C H 0.4116 0.6486 0.4026 0.112 Uiso 1 1 calc R . .
C22 C 0.50233(16) 0.1542(6) 0.4156(3) 0.0892(14) Uani 1 1 d . . .
H22A H 0.5366 0.1812 0.4289 0.134 Uiso 1 1 calc R . .
H22B H 0.4901 0.1787 0.3590 0.134 Uiso 1 1 calc R . .
H22C H 0.4983 0.0433 0.4247 0.134 Uiso 1 1 calc R . .
C23 C 0.45325(18) 0.2444(5) 0.6474(3) 0.0898(15) Uani 1 1 d . . .
H23A H 0.4521 0.1433 0.6208 0.135 Uiso 1 1 calc R . .
H23B H 0.4350 0.2398 0.6915 0.135 Uiso 1 1 calc R . .
H23C H 0.4868 0.2716 0.6688 0.135 Uiso 1 1 calc R . .

loop_
_atom_site_aniso_label
_atom_site_aniso_U_11
_atom_site_aniso_U_22
_atom_site_aniso_U_33
_atom_site_aniso_U_23
_atom_site_aniso_U_13
_atom_site_aniso_U_12
O1 0.0693(17) 0.0636(16) 0.0609(15) -0.0050(13) 0.0187(13) -0.0032(13)
O2 0.0576(17) 0.0771(19) 0.0889(18) -0.0195(16) 0.0163(14) -0.0012(13)
N1 0.072(2) 0.060(2) 0.0498(17) -0.0069(15) -0.0024(16) 0.0086(16)
N2 0.062(2) 0.0586(19) 0.0605(18) -0.0053(16) 0.0145(15) -0.0023(16)
C1 0.057(2) 0.056(2) 0.053(2) -0.0031(18) 0.0095(18) -0.0009(18)
C2 0.053(2) 0.056(2) 0.062(2) -0.002(2) 0.0130(18) 0.0048(18)
C3 0.061(2) 0.050(2) 0.053(2) -0.0005(18) 0.0118(18) 0.0016(18)
C4 0.073(3) 0.050(2) 0.054(2) 0.0028(19) 0.0067(19) 0.0014(19)
C5 0.082(3) 0.063(3) 0.064(2) -0.004(2) 0.015(2) -0.004(2)
C6 0.111(4) 0.078(3) 0.065(3) -0.014(2) 0.008(3) -0.011(3)
C7 0.103(4) 0.078(3) 0.084(3) -0.010(3) -0.011(3) -0.016(3)
C8 0.076(3) 0.076(3) 0.091(3) -0.005(3) -0.005(3) -0.014(2)
C9 0.062(2) 0.060(2) 0.073(3) 0.007(2) 0.002(2) -0.003(2)
C10 0.060(2) 0.071(3) 0.093(3) 0.003(2) 0.016(2) -0.003(2)
C11 0.065(2) 0.064(3) 0.078(3) -0.001(2) 0.021(2) 0.002(2)
C12 0.059(2) 0.056(2) 0.058(2) -0.0016(19) 0.0081(19) -0.0026(19)
C13 0.063(2) 0.061(2) 0.057(2) -0.0074(19) 0.0079(19) 0.0051(19)
C14 0.094(3) 0.077(3) 0.054(2) -0.010(2) 0.006(2) 0.006(2)
C15 0.098(3) 0.076(3) 0.065(3) -0.021(2) 0.018(2) -0.004(3)
C16 0.090(3) 0.067(3) 0.076(3) -0.015(2) 0.024(2) 0.006(2)
C17 0.071(3) 0.053(2) 0.074(3) -0.003(2) 0.013(2) 0.0040(19)
C18 0.063(2) 0.057(2) 0.054(2) -0.0033(19) 0.0106(18) -0.0009(19)
C19 0.060(2) 0.054(2) 0.0499(19) -0.0013(17) 0.0078(17) 0.0037(17)
C20 0.073(3) 0.072(3) 0.068(2) -0.001(2) -0.010(2) 0.011(2)
C21 0.088(3) 0.071(3) 0.068(2) -0.002(2) 0.026(2) -0.006(2)
C22 0.071(3) 0.095(3) 0.108(3) -0.022(3) 0.037(3) 0.005(2)
C23 0.110(4) 0.082(3) 0.068(3) 0.001(2) -0.010(3) 0.030(3)

loop_
_atom_type_symbol
_atom_type_description
_atom_type_scat_dispersion_real
_atom_type_scat_dispersion_imag
_atom_type_scat_source
C C 0.0033 0.0016 'International Tables Vol C Tables 4.2.6.8 and 6.1.1.4'
H H 0.0000 0.0000 'International Tables Vol C Tables 4.2.6.8 and 6.1.1.4'
N N 0.0061 0.0033 'International Tables Vol C Tables 4.2.6.8 and 6.1.1.4'
O O 0.0106 0.0060 'International Tables Vol C Tables 4.2.6.8 and 6.1.1.4'

loop_
_geom_angle_atom_site_label_1
_geom_angle_atom_site_label_2
_geom_angle_atom_site_label_3
_geom_angle
_geom_angle_site_symmetry_1
_geom_angle_site_symmetry_3
_geom_angle_publ_flag
C12 O1 C1 117.5(3) . . ?
C2 O2 C22 116.6(3) . . ?
C13 N1 C1 108.4(3) . . ?
C13 N1 C23 121.9(3) . . ?
C1 N1 C23 119.9(3) . . ?
C2 N2 C3 116.1(3) . . ?
N1 C1 O1 105.4(3) . . ?
N1 C1 C2 114.6(3) . . ?
O1 C1 C2 107.6(3) . . ?
N1 C1 C19 103.0(3) . . ?
O1 C1 C19 110.6(3) . . ?
C2 C1 C19 115.2(3) . . ?
N2 C2 O2 121.1(3) . . ?
N2 C2 C1 126.5(3) . . ?
O2 C2 C1 112.3(3) . . ?
C12 C3 N2 120.8(3) . . ?
C12 C3 C4 119.7(4) . . ?
N2 C3 C4 119.4(4) . . ?
C5 C4 C9 119.8(4) . . ?
C5 C4 C3 122.0(4) . . ?
C9 C4 C3 118.2(4) . . ?
C6 C5 C4 119.8(4) . . ?
C6 C5 H5 120.1 . . ?
C4 C5 H5 120.1 . . ?
C5 C6 C7 119.9(5) . . ?
C5 C6 H6 120.1 . . ?
C7 C6 H6 120.1 . . ?
C8 C7 C6 121.5(4) . . ?
C8 C7 H7 119.3 . . ?
C6 C7 H7 119.3 . . ?
C7 C8 C9 121.0(5) . . ?
C7 C8 H8 119.5 . . ?
C9 C8 H8 119.5 . . ?
C10 C9 C8 122.7(4) . . ?
C10 C9 C4 119.3(4) . . ?
C8 C9 C4 118.0(4) . . ?
C11 C10 C9 121.6(4) . . ?
C11 C10 H10 119.2 . . ?
C9 C10 H10 119.2 . . ?
C10 C11 C12 118.4(4) . . ?
C10 C11 H11 120.8 . . ?
C12 C11 H11 120.8 . . ?
C3 C12 O1 121.1(3) . . ?
C3 C12 C11 122.7(4) . . ?
O1 C12 C11 116.2(4) . . ?
C14 C13 N1 128.8(4) . . ?
C14 C13 C18 120.9(4) . . ?
N1 C13 C18 110.3(3) . . ?
C13 C14 C15 117.5(4) . . ?
C13 C14 H14 121.2 . . ?
C15 C14 H14 121.2 . . ?
C16 C15 C14 122.1(4) . . ?
C16 C15 H15 119.0 . . ?
C14 C15 H15 119.0 . . ?
C15 C16 C17 120.2(4) . . ?
C15 C16 H16 119.9 . . ?
C17 C16 H16 119.9 . . ?
C18 C17 C16 119.0(4) . . ?
C18 C17 H17 120.5 . . ?
C16 C17 H17 120.5 . . ?
C17 C18 C13 120.3(3) . . ?
C17 C18 C19 131.1(3) . . ?
C13 C18 C19 108.5(3) . . ?
C18 C19 C20 114.2(3) . . ?
C18 C19 C21 108.7(3) . . ?
C20 C19 C21 108.9(3) . . ?
C18 C19 C1 100.4(3) . . ?
C20 C19 C1 113.8(3) . . ?
C21 C19 C1 110.6(3) . . ?
C19 C20 H20A 109.5 . . ?
C19 C20 H20B 109.5 . . ?
H20A C20 H20B 109.5 . . ?
C19 C20 H20C 109.5 . . ?
H20A C20 H20C 109.5 . . ?
H20B C20 H20C 109.5 . . ?
C19 C21 H21A 109.5 . . ?
C19 C21 H21B 109.5 . . ?
H21A C21 H21B 109.5 . . ?
C19 C21 H21C 109.5 . . ?
H21A C21 H21C 109.5 . . ?
H21B C21 H21C 109.5 . . ?
O2 C22 H22A 109.5 . . ?
O2 C22 H22B 109.5 . . ?
H22A C22 H22B 109.5 . . ?
O2 C22 H22C 109.5 . . ?
H22A C22 H22C 109.5 . . ?
H22B C22 H22C 109.5 . . ?
N1 C23 H23A 109.5 . . ?
N1 C23 H23B 109.5 . . ?
H23A C23 H23B 109.5 . . ?
N1 C23 H23C 109.5 . . ?
H23A C23 H23C 109.5 . . ?
H23B C23 H23C 109.5 . . ?

loop_
_geom_bond_atom_site_label_1
_geom_bond_atom_site_label_2
_geom_bond_distance
_geom_bond_site_symmetry_2
_geom_bond_publ_flag
O1 C12 1.382(4) . ?
O1 C1 1.463(4) . ?
O2 C2 1.347(4) . ?
O2 C22 1.440(5) . ?
N1 C13 1.392(5) . ?
N1 C1 1.441(4) . ?
N1 C23 1.455(5) . ?
N2 C2 1.274(4) . ?
N2 C3 1.415(5) . ?
C1 C2 1.497(5) . ?
C1 C19 1.571(5) . ?
C3 C12 1.355(5) . ?
C3 C4 1.421(5) . ?
C4 C5 1.404(5) . ?
C4 C9 1.419(5) . ?
C5 C6 1.386(5) . ?
C5 H5 0.9300 . ?
C6 C7 1.389(7) . ?
C6 H6 0.9300 . ?
C7 C8 1.344(7) . ?
C7 H7 0.9300 . ?
C8 C9 1.417(6) . ?
C8 H8 0.9300 . ?
C9 C10 1.402(6) . ?
C10 C11 1.366(5) . ?
C10 H10 0.9300 . ?
C11 C12 1.395(5) . ?
C11 H11 0.9300 . ?
C13 C14 1.380(5) . ?
C13 C18 1.392(5) . ?
C14 C15 1.389(6) . ?
C14 H14 0.9300 . ?
C15 C16 1.359(6) . ?
C15 H15 0.9300 . ?
C16 C17 1.387(5) . ?
C16 H16 0.9300 . ?
C17 C18 1.372(5) . ?
C17 H17 0.9300 . ?
C18 C19 1.514(5) . ?
C19 C20 1.529(5) . ?
C19 C21 1.537(5) . ?
C20 H20A 0.9600 . ?
C20 H20B 0.9600 . ?
C20 H20C 0.9600 . ?
C21 H21A 0.9600 . ?
C21 H21B 0.9600 . ?
C21 H21C 0.9600 . ?
C22 H22A 0.9600 . ?
C22 H22B 0.9600 . ?
C22 H22C 0.9600 . ?
C23 H23A 0.9600 . ?
C23 H23B 0.9600 . ?
C23 H23C 0.9600 . ?

loop_
_cod_changelog_entry_id
_cod_changelog_entry_author
_cod_changelog_entry_date
_cod_changelog_entry_text
1 'Vaitkus, Antanas' 2022-05-09T02:00:00+03:00 'Updated bibliographic information.'
2 'Vaitkus, Antanas' 2022-05-09T02:05:00+03:00
;
 Changed the '_diffrn_radiation_type' data item value to 'MoK\a' after
 consulting the original publication.
;
